data_7102378
loop_
_publ_author_name
'Maekawa, Masahiko'
'Konaka, Hisashi'
'Minematsu, Toshie'
'Kuroda-Sowa, Takayoshi'
'Munakata, Megumu'
'Kitagawa, Susumu'

_publ_section_title
;
 Bowl-shaped Cu(I) metallamacrocyclic ethylene and carbonyl adducts as
 structural analogues of organic calixarenes.
;
_journal_issue 48
_journal_name_full 'Chemical communications (Cambridge, England)'
_journal_page_first 5179
_journal_page_last 5181
_journal_paper_doi 10.1039/b713618h
_journal_year 2007
_chemical_formula_moiety 'C40 H28 Cu4 N12 O4, 4(F6 P)'
_chemical_formula_sum 'C40 H28 Cu4 F24 N12 O4 P4'
_chemical_formula_weight 1574.78
_space_group_IT_number 85
_symmetry_cell_setting tetragonal
_symmetry_space_group_name_Hall '-P 4a'
_symmetry_space_group_name_H-M 'P 4/n :2'
_cell_angle_alpha 90
_cell_angle_beta 90
_cell_angle_gamma 90
_cell_formula_units_Z 2
_cell_length_a 14.8455(8)
_cell_length_b 14.8455(8)
_cell_length_c 12.2984(9)
_cell_measurement_reflns_used 6379
_cell_measurement_temperature 150.2
_cell_measurement_theta_max 27.5
_cell_measurement_theta_min 3.1
_cell_volume 2710.4(3)
_computing_cell_refinement CRYSTALCLEAR
_computing_data_collection CRYSTALCLEAR
_computing_data_reduction 'teXsan Ver. 2.0'
_computing_publication_material 'teXsan Ver. 2.0'
_computing_structure_refinement SHELXL97
_computing_structure_solution SHELXS97
_diffrn_detector_area_resol_mean 14.62
_diffrn_measured_fraction_theta_full 1.00
_diffrn_measured_fraction_theta_max 1.00
_diffrn_measurement_device_type 'Rigaku/MSC Mercury CCD'
_diffrn_measurement_method \w
_diffrn_radiation_type 'Mo K\a'
_diffrn_radiation_wavelength 0.7107
_diffrn_reflns_av_R_equivalents 0.042
_diffrn_reflns_limit_h_max 19
_diffrn_reflns_limit_h_min -12
_diffrn_reflns_limit_k_max 19
_diffrn_reflns_limit_k_min -19
_diffrn_reflns_limit_l_max 15
_diffrn_reflns_limit_l_min -7
_diffrn_reflns_number 15811
_diffrn_reflns_theta_full 27.49
_diffrn_reflns_theta_max 27.49
_exptl_absorpt_coefficient_mu 1.803
_exptl_absorpt_correction_T_max 0.965
_exptl_absorpt_correction_T_min 0.847
_exptl_absorpt_correction_type multi-scan
_exptl_absorpt_process_details '(Jacobson, 1998)'
_exptl_crystal_colour L
_exptl_crystal_density_diffrn 1.929
_exptl_crystal_density_method 'not measured'
_exptl_crystal_description Platelet
_exptl_crystal_F_000 1552.00
_exptl_crystal_size_max 0.080
_exptl_crystal_size_mid 0.080
_exptl_crystal_size_min 0.020
_refine_diff_density_max 0.54
_refine_diff_density_min -0.40
_refine_ls_extinction_coef 0.0000
_refine_ls_extinction_expression Fc^*^=kFc[1+0.001xFc^2^\l^3^/sin(2\q)]^-1/4^
_refine_ls_extinction_method SHELXL
_refine_ls_goodness_of_fit_ref 1.190
_refine_ls_hydrogen_treatment noref
_refine_ls_number_parameters 204
_refine_ls_number_reflns 3102
_refine_ls_R_factor_gt 0.0511
_refine_ls_shift/su_max 0.0000
_refine_ls_structure_factor_coef Fsqd
_refine_ls_weighting_details 'w = 1/[\s^2^(Fo^2^) + (0.0291P)^2^+4.0002P] where P=(Fo^2^+2Fc^2^)/3'
_refine_ls_weighting_scheme calc
_refine_ls_wR_factor_ref 0.0928
_reflns_number_gt 2732
_reflns_number_total 3102
_reflns_threshold_expression >2.0sigma(I)
_cod_data_source_file b713618h.txt
_cod_data_source_block '[Cu4(pprd)4(CO)4](PF6)4_Complex3-CCDC-659370'
_cod_original_sg_symbol_Hall '-P 4a '
_cod_original_sg_symbol_H-M 'P 4/n '
_cod_original_formula_sum 'C40 H28 Cu4 F24 N12 O4 P4 '
_cod_database_code 7102378

loop_
_symmetry_equiv_pos_as_xyz
x,y,z
1/2-x,1/2-y,z
1/2-y,x,z
y,1/2-x,z
-x,-y,-z
1/2+x,1/2+y,-z
1/2+y,-x,-z
-y,1/2+x,-z

loop_
_atom_site_label
_atom_site_type_symbol
_atom_site_fract_x
_atom_site_fract_y
_atom_site_fract_z
_atom_site_U_iso_or_equiv
_atom_site_adp_type
_atom_site_occupancy
_atom_site_symmetry_multiplicity
_atom_site_calc_flag
_atom_site_refinement_flags
Cu(1) Cu 0.37827(2) -0.00077(2) 0.61783(3) 0.0191(1) Uani 1.00 1 d .
P(1) P 0.7500 0.2500 1.0000 0.0221(3) Uani 1.00 4 d S
P(2) P 0.7500 0.2500 0.5000 0.0226(3) Uani 1.00 4 d S
P(3) P 0.2500 0.2500 0.8802(1) 0.0261(4) Uani 1.00 4 d S
P(4) P 0.2500 0.2500 0.3925(2) 0.0293(4) Uani 1.00 4 d S
F(1) F 0.7500 0.2500 0.8703(2) 0.0320(6) Uani 1.00 2 d S
F(2) F 0.8519(1) 0.2131(1) 0.9995(2) 0.0315(4) Uani 1.00 1 d .
F(3) F 0.7500 0.2500 0.6281(3) 0.073(1) Uani 1.00 2 d S
F(4) F 0.7143(1) 0.3516(1) 0.5005(2) 0.0492(6) Uani 1.00 1 d .
F(5) F 0.2500 0.2500 1.0100(3) 0.0342(9) Uani 1.00 4 d S
F(6) F 0.2045(2) 0.3471(2) 0.8813(2) 0.0594(7) Uani 1.00 1 d .
F(7) F 0.2500 0.2500 0.7511(4) 0.065(1) Uani 1.00 4 d S
F(8) F 0.2500 0.2500 0.5240(4) 0.066(2) Uani 1.00 4 d S
F(9) F 0.3456(2) 0.2032(2) 0.3971(3) 0.084(1) Uani 1.00 1 d .
F(10) F 0.2500 0.2500 0.2682(5) 0.106(3) Uani 1.00 4 d S
O(1) O 0.3566(2) -0.0205(2) 0.3819(2) 0.0343(6) Uani 1.00 1 d .
N(1) N 0.4462(2) 0.1053(2) 0.6865(2) 0.0180(5) Uani 1.00 1 d .
N(2) N 0.4537(2) -0.0681(2) 0.7312(2) 0.0213(5) Uani 1.00 1 d .
N(3) N 0.4963(2) 0.2561(2) 0.6951(2) 0.0185(5) Uani 1.00 1 d .
C(1) C 0.4464(2) 0.1899(2) 0.6527(2) 0.0197(6) Uani 1.00 1 d .
C(2) C 0.5467(2) 0.2342(2) 0.7808(3) 0.0257(7) Uani 1.00 1 d .
C(3) C 0.5492(2) 0.1483(2) 0.8229(3) 0.0268(7) Uani 1.00 1 d .
C(4) C 0.5525(2) -0.0492(2) 0.8827(3) 0.0248(6) Uani 1.00 1 d .
C(5) C 0.5563(2) -0.1418(2) 0.8973(3) 0.0317(8) Uani 1.00 1 d .
C(6) C 0.5080(3) -0.1961(2) 0.8281(3) 0.0355(8) Uani 1.00 1 d .
C(7) C 0.4570(2) -0.1572(2) 0.7467(3) 0.0298(7) Uani 1.00 1 d .
C(8) C 0.4987(2) 0.0830(2) 0.7716(2) 0.0177(6) Uani 1.00 1 d .
C(9) C 0.5013(2) -0.0144(2) 0.7984(2) 0.0189(6) Uani 1.00 1 d .
C(10) C 0.3681(2) -0.0144(2) 0.4717(3) 0.0229(7) Uani 1.00 1 d .
H(1) H 0.5847 -0.0101 0.9300 0.0298 Uiso 1.00 1 calc .
H(2) H 0.5917 -0.1671 0.9540 0.0380 Uiso 1.00 1 calc .
H(3) H 0.5097 -0.2597 0.8362 0.0426 Uiso 1.00 1 calc .
H(4) H 0.5845 0.1345 0.8851 0.0321 Uiso 1.00 1 calc .
H(5) H 0.4080 0.2048 0.5936 0.0237 Uiso 1.00 1 calc .
H(6) H 0.4230 -0.1951 0.6999 0.0358 Uiso 1.00 1 calc .
H(7) H 0.5824 0.2797 0.8141 0.0308 Uiso 1.00 1 calc .

loop_
_atom_site_aniso_label
_atom_site_aniso_U_11
_atom_site_aniso_U_22
_atom_site_aniso_U_33
_atom_site_aniso_U_12
_atom_site_aniso_U_13
_atom_site_aniso_U_23
Cu(1) 0.0175(2) 0.0187(2) 0.0211(2) -0.0003(1) -0.0030(2) -0.0004(2)
P(1) 0.0253(5) 0.0253(5) 0.0157(8) 0.0000 0.0000 0.0000
P(2) 0.0207(5) 0.0207(5) 0.0264(9) 0.0000 0.0000 0.0000
P(3) 0.0298(5) 0.0298(5) 0.0186(8) 0.0000 0.0000 0.0000
P(4) 0.0327(6) 0.0327(6) 0.0225(9) 0.0000 0.0000 0.0000
F(1) 0.039(2) 0.042(2) 0.015(1) 0.008(1) 0.0000 0.0000
F(2) 0.027(1) 0.037(1) 0.030(1) 0.0047(8) -0.0018(8) 0.0049(9)
F(3) 0.097(3) 0.096(3) 0.026(2) 0.002(3) 0.0000 0.0000
F(4) 0.029(1) 0.023(1) 0.096(2) 0.0029(8) 0.000(1) -0.001(1)
F(5) 0.042(1) 0.042(1) 0.018(2) 0.0000 0.0000 0.0000
F(6) 0.081(2) 0.042(1) 0.055(2) 0.024(1) 0.010(1) 0.019(1)
F(7) 0.087(2) 0.087(2) 0.021(2) 0.0000 0.0000 0.0000
F(8) 0.082(2) 0.082(2) 0.034(3) 0.0000 0.0000 0.0000
F(9) 0.059(2) 0.096(2) 0.096(3) 0.032(2) 0.009(2) -0.002(2)
F(10) 0.149(4) 0.149(4) 0.021(3) 0.0000 0.0000 0.0000
O(1) 0.031(1) 0.049(2) 0.023(1) -0.002(1) 0.003(1) -0.004(1)
N(1) 0.016(1) 0.019(1) 0.019(1) -0.0001(9) -0.0014(10) -0.0018(10)
N(2) 0.019(1) 0.018(1) 0.028(1) 0.0023(9) -0.001(1) 0.002(1)
N(3) 0.018(1) 0.018(1) 0.019(1) 0.0001(9) -0.0003(10) -0.0013(10)
C(1) 0.016(1) 0.023(1) 0.020(1) 0.002(1) -0.003(1) 0.001(1)
C(2) 0.029(2) 0.022(2) 0.026(2) -0.004(1) -0.008(1) -0.002(1)
C(3) 0.031(2) 0.028(2) 0.022(2) -0.001(1) -0.011(1) 0.001(1)
C(4) 0.020(2) 0.033(2) 0.022(2) 0.003(1) -0.001(1) 0.004(1)
C(5) 0.029(2) 0.034(2) 0.032(2) 0.010(1) -0.002(1) 0.012(2)
C(6) 0.037(2) 0.024(2) 0.045(2) 0.009(1) -0.001(2) 0.013(2)
C(7) 0.030(2) 0.020(2) 0.040(2) 0.002(1) -0.003(2) 0.001(1)
C(8) 0.013(1) 0.022(1) 0.018(1) 0.002(1) 0.002(1) 0.000(1)
C(9) 0.014(1) 0.021(2) 0.022(1) 0.003(1) 0.004(1) 0.001(1)
C(10) 0.016(1) 0.025(2) 0.028(2) -0.003(1) 0.003(1) -0.001(1)

loop_
_atom_type_symbol
_atom_type_description
_atom_type_scat_dispersion_real
_atom_type_scat_dispersion_imag
_atom_type_scat_source
C C 0.003 0.002
;International Tables for Crystallography
(1992, Vol. C, Tables 4.2.6.8 and 6.1.1.4)
;
H H 0.000 0.000
;International Tables for Crystallography
(1992, Vol. C, Table 6.1.1.4)
;
Cu Cu 0.320 1.265
;International Tables for Crystallography
(1992, Vol. C, Tables 4.2.6.8 and 6.1.1.4)
;
F F 0.017 0.010
;International Tables for Crystallography
(1992, Vol. C, Tables 4.2.6.8 and 6.1.1.4)
;
N N 0.006 0.003
;International Tables for Crystallography
(1992, Vol. C, Tables 4.2.6.8 and 6.1.1.4)
;
O O 0.011 0.006
;International Tables for Crystallography
(1992, Vol. C, Tables 4.2.6.8 and 6.1.1.4)
;
P P 0.102 0.094
;International Tables for Crystallography
(1992, Vol. C, Tables 4.2.6.8 and 6.1.1.4)
;

loop_
_geom_angle_atom_site_label_1
_geom_angle_atom_site_label_2
_geom_angle_atom_site_label_3
_geom_angle
_geom_angle_site_symmetry_1
_geom_angle_site_symmetry_3
_geom_angle_publ_flag
N(1) Cu(1) N(2) 79.96(10) . . yes
N(1) Cu(1) N(3) 102.67(10) . 4_555 yes
N(1) Cu(1) C(10) 122.3(1) . . yes
N(2) Cu(1) N(3) 100.60(10) . 4_555 yes
N(2) Cu(1) C(10) 131.7(1) . . yes
N(3) Cu(1) C(10) 112.9(1) 4_555 . yes
F(1) P(1) F(1) 180.0 . 7_567 yes
F(1) P(1) F(2) 89.80(7) . . yes
F(1) P(1) F(2) 90.20(7) . 7_567 yes
F(1) P(1) F(2) 90.20(7) . 8_647 yes
F(1) P(1) F(2) 89.80(7) . 2_655 yes
F(1) P(1) F(2) 90.20(7) 7_567 . yes
F(1) P(1) F(2) 89.80(7) 7_567 7_567 yes
F(1) P(1) F(2) 89.80(7) 7_567 8_647 yes
F(1) P(1) F(2) 90.20(7) 7_567 2_655 yes
F(2) P(1) F(2) 90.001(2) . 7_567 yes
F(2) P(1) F(2) 90.001(2) . 8_647 yes
F(2) P(1) F(2) 179.6(1) . 2_655 yes
F(2) P(1) F(2) 179.6(1) 7_567 8_647 yes
F(2) P(1) F(2) 90.001(2) 7_567 2_655 yes
F(2) P(1) F(2) 90.001(2) 8_647 2_655 yes
F(3) P(2) F(3) 180.0 . 7_566 yes
F(3) P(2) F(4) 89.76(10) . . yes
F(3) P(2) F(4) 90.24(10) . 7_566 yes
F(3) P(2) F(4) 90.24(10) . 8_646 yes
F(3) P(2) F(4) 89.76(10) . 2_655 yes
F(3) P(2) F(4) 90.24(10) 7_566 . yes
F(3) P(2) F(4) 89.76(10) 7_566 7_566 yes
F(3) P(2) F(4) 89.76(10) 7_566 8_646 yes
F(3) P(2) F(4) 90.24(10) 7_566 2_655 yes
F(4) P(2) F(4) 90.001(2) . 7_566 yes
F(4) P(2) F(4) 90.001(2) . 8_646 yes
F(4) P(2) F(4) 179.5(2) . 2_655 yes
F(4) P(2) F(4) 179.5(2) 7_566 8_646 yes
F(4) P(2) F(4) 90.001(2) 7_566 2_655 yes
F(4) P(2) F(4) 90.001(2) 8_646 2_655 yes
F(5) P(3) F(6) 89.5(1) . . yes
F(5) P(3) F(6) 89.5(1) . 2_555 yes
F(5) P(3) F(6) 89.5(1) . 3_555 yes
F(5) P(3) F(6) 89.5(1) . 4_555 yes
F(5) P(3) F(7) 180.0 . . yes
F(6) P(3) F(6) 179.0(2) . 2_555 yes
F(6) P(3) F(6) 89.996(3) . 3_555 yes
F(6) P(3) F(6) 89.996(3) . 4_555 yes
F(6) P(3) F(7) 90.5(1) . . yes
F(6) P(3) F(6) 89.996(3) 2_555 3_555 yes
F(6) P(3) F(6) 89.996(3) 2_555 4_555 yes
F(6) P(3) F(7) 90.5(1) 2_555 . yes
F(6) P(3) F(6) 179.0(2) 3_555 4_555 yes
F(6) P(3) F(7) 90.5(1) 3_555 . yes
F(6) P(3) F(7) 90.5(1) 4_555 . yes
F(8) P(4) F(9) 87.9(1) . . yes
F(8) P(4) F(9) 87.9(1) . 2_555 yes
F(8) P(4) F(9) 87.9(1) . 3_555 yes
F(8) P(4) F(9) 87.9(1) . 4_555 yes
F(8) P(4) F(10) 180.0 . . yes
F(9) P(4) F(9) 175.9(3) . 2_555 yes
F(9) P(4) F(9) 89.93(1) . 3_555 yes
F(9) P(4) F(9) 89.93(1) . 4_555 yes
F(9) P(4) F(10) 92.1(1) . . yes
F(9) P(4) F(9) 89.93(1) 2_555 3_555 yes
F(9) P(4) F(9) 89.93(1) 2_555 4_555 yes
F(9) P(4) F(10) 92.1(1) 2_555 . yes
F(9) P(4) F(9) 175.9(3) 3_555 4_555 yes
F(9) P(4) F(10) 92.1(1) 3_555 . yes
F(9) P(4) F(10) 92.1(1) 4_555 . yes
Cu(1) N(1) C(1) 126.9(2) . . yes
Cu(1) N(1) C(8) 114.6(2) . . yes
C(1) N(1) C(8) 118.4(3) . . yes
Cu(1) N(2) C(7) 126.8(2) . . yes
Cu(1) N(2) C(9) 114.5(2) . . yes
C(7) N(2) C(9) 118.6(3) . . yes
Cu(1) N(3) C(1) 119.3(2) 3_555 . yes
Cu(1) N(3) C(2) 124.3(2) 3_555 . yes
C(1) N(3) C(2) 116.1(3) . . yes
N(1) C(1) N(3) 125.3(3) . . yes
N(1) C(1) H(5) 117.4 . . no
N(3) C(1) H(5) 117.4 . . no
N(3) C(2) C(3) 122.5(3) . . yes
N(3) C(2) H(7) 118.7 . . no
C(3) C(2) H(7) 118.7 . . no
C(2) C(3) C(8) 117.7(3) . . yes
C(2) C(3) H(4) 121.1 . . no
C(8) C(3) H(4) 121.1 . . no
C(5) C(4) C(9) 119.3(3) . . yes
C(5) C(4) H(1) 120.4 . . no
C(9) C(4) H(1) 120.4 . . no
C(4) C(5) C(6) 118.7(3) . . yes
C(4) C(5) H(2) 120.7 . . no
C(6) C(5) H(2) 120.7 . . no
C(5) C(6) C(7) 119.3(3) . . yes
C(5) C(6) H(3) 120.3 . . no
C(7) C(6) H(3) 120.3 . . no
N(2) C(7) C(6) 122.4(3) . . yes
N(2) C(7) H(6) 118.8 . . no
C(6) C(7) H(6) 118.8 . . no
N(1) C(8) C(3) 119.8(3) . . yes
N(1) C(8) C(9) 115.4(2) . . yes
C(3) C(8) C(9) 124.7(3) . . yes
N(2) C(9) C(4) 121.7(3) . . yes
N(2) C(9) C(8) 115.2(3) . . yes
C(4) C(9) C(8) 123.0(3) . . yes
Cu(1) C(10) O(1) 175.6(3) . . yes

loop_
_geom_bond_atom_site_label_1
_geom_bond_atom_site_label_2
_geom_bond_distance
_geom_bond_site_symmetry_2
_geom_bond_publ_flag
Cu(1) N(1) 2.051(2) . yes
Cu(1) N(2) 2.048(3) . yes
Cu(1) N(3) 2.048(2) 4_555 yes
Cu(1) C(10) 1.815(3) . yes
P(1) F(1) 1.596(3) . yes
P(1) F(1) 1.596(3) 7_567 yes
P(1) F(2) 1.610(2) . yes
P(1) F(2) 1.610(2) 7_567 yes
P(1) F(2) 1.610(2) 8_647 yes
P(1) F(2) 1.610(2) 2_655 yes
P(2) F(3) 1.575(3) . yes
P(2) F(3) 1.575(3) 7_566 yes
P(2) F(4) 1.598(2) . yes
P(2) F(4) 1.598(2) 7_566 yes
P(2) F(4) 1.598(2) 8_646 yes
P(2) F(4) 1.598(2) 2_655 yes
P(3) F(5) 1.596(4) . yes
P(3) F(6) 1.592(3) . yes
P(3) F(6) 1.592(3) 2_555 yes
P(3) F(6) 1.592(3) 3_555 yes
P(3) F(6) 1.592(3) 4_555 yes
P(3) F(7) 1.587(5) . yes
P(4) F(8) 1.618(5) . yes
P(4) F(9) 1.581(3) . yes
P(4) F(9) 1.581(3) 2_555 yes
P(4) F(9) 1.581(3) 3_555 yes
P(4) F(9) 1.581(3) 4_555 yes
P(4) F(10) 1.529(6) . yes
O(1) C(10) 1.121(4) . yes
N(1) C(1) 1.323(4) . yes
N(1) C(8) 1.346(4) . yes
N(2) C(7) 1.337(4) . yes
N(2) C(9) 1.349(4) . yes
N(3) C(1) 1.337(4) . yes
N(3) C(2) 1.334(4) . yes
C(1) H(5) 0.950 . no
C(2) C(3) 1.378(4) . yes
C(2) H(7) 0.950 . no
C(3) C(8) 1.379(4) . yes
C(3) H(4) 0.950 . no
C(4) C(5) 1.387(5) . yes
C(4) C(9) 1.385(4) . yes
C(4) H(1) 0.950 . no
C(5) C(6) 1.374(5) . yes
C(5) H(2) 0.950 . no
C(6) C(7) 1.383(5) . yes
C(6) H(3) 0.950 . no
C(7) H(6) 0.950 . no
C(8) C(9) 1.483(4) . yes

loop_
_geom_contact_atom_site_label_1
_geom_contact_atom_site_label_2
_geom_contact_distance
_geom_contact_site_symmetry_2
Cu(1) F(4) 3.585(2) 6_446
F(2) C(6) 3.418(4) 6_557
F(4) C(10) 3.048(4) 6_556
F(4) O(1) 3.187(3) 6_556
F(5) F(10) 3.175(7) 1_556
F(5) C(5) 3.485(4) 5_657
F(5) C(5) 3.485(4) 6_457
F(5) C(5) 3.485(4) 8_547
F(6) C(5) 3.504(4) 6_457
F(9) C(7) 3.491(5) 5_656
F(9) C(6) 3.522(5) 5_656
O(1) C(8) 3.007(4) 5_656
O(1) C(9) 3.105(4) 5_656
O(1) N(1) 3.296(3) 5_656
O(1) C(7) 3.373(4) 8_546
O(1) N(2) 3.406(3) 5_656
O(1) C(3) 3.450(4) 5_656
O(1) C(6) 3.540(4) 8_546
C(4) C(4) 3.590(6) 5_657
